data_7035300
loop_
_publ_author_name
'Evans, Daniel A.'
'Lee, Lucia Myongwon'
'Vargas-Baca, Ignacio'
'Cowley, Alan H.'

_publ_section_title
;
 Photophysical tuning of the aggregation-induced emission of a series of
 para-substituted aryl bis(imino)acenaphthene zinc complexes.
;
_journal_issue 26
_journal_name_full 'Dalton transactions (Cambridge, England : 2003)'
_journal_page_first 11984
_journal_page_last 11996
_journal_paper_doi 10.1039/c5dt01529d
_journal_volume 44
_journal_year 2015
_chemical_formula_moiety 'C26 H14 Cl2 F6 N2 O2 Zn, C H2 Cl2'
_chemical_formula_sum 'C27 H16 Cl4 F6 N2 O2 Zn'
_chemical_formula_weight 721.58
_space_group_crystal_system triclinic
_space_group_IT_number 2
_space_group_name_Hall '-P 1'
_space_group_name_H-M_alt 'P -1'
_symmetry_space_group_name_Hall '-P 1'
_symmetry_space_group_name_H-M 'P -1'
_atom_sites_solution_hydrogens geom
_audit_creation_method SHELXL-2014/7
_audit_update_record
;
2015-04-22 deposited with the CCDC.
2015-06-02 downloaded from the CCDC.
;
_cell_angle_alpha 107.262(7)
_cell_angle_beta 92.978(5)
_cell_angle_gamma 94.504(5)
_cell_formula_units_Z 4
_cell_length_a 11.8689(6)
_cell_length_b 14.1948(11)
_cell_length_c 17.6232(16)
_cell_measurement_reflns_used 8416
_cell_measurement_temperature 100(2)
_cell_measurement_theta_max 76.0230
_cell_measurement_theta_min 3.7410
_cell_volume 2817.8(4)
_computing_cell_refinement 'CrysAlisPro V 1.171.37.31, Agilent Technologies'
_computing_data_collection 'CrysAlisPro V 1.171.37.31, Agilent Technologies'
_computing_data_reduction 'CrysAlisPro V 1.171.37.31, Agilent Technologies'
_computing_molecular_graphics 'XP SHELXTL/PC, Siemens Analytical'
_computing_publication_material 'XL SHELXTL/PC, Siemens Analytical'
_computing_structure_refinement 'Shelxl-2013, Sheldrick, G. M.'
_computing_structure_solution
;

SUPERFLIP.  Palatinus, L. and Chapuis, G., J. Appl. Cryst. 40, 786-790.
;
_diffrn_ambient_temperature 100(2)
_diffrn_measured_fraction_theta_full 0.998
_diffrn_measured_fraction_theta_max 0.967
_diffrn_measurement_device_type 'Agilent SuperNova with AtlasS2 detector'
_diffrn_radiation_type CuK\a
_diffrn_radiation_wavelength 1.54184
_diffrn_reflns_av_unetI/netI 0.0324
_diffrn_reflns_laue_measured_fraction_full 0.998
_diffrn_reflns_laue_measured_fraction_max 0.967
_diffrn_reflns_limit_h_max 12
_diffrn_reflns_limit_h_min -14
_diffrn_reflns_limit_k_max 17
_diffrn_reflns_limit_k_min -17
_diffrn_reflns_limit_l_max 21
_diffrn_reflns_limit_l_min -21
_diffrn_reflns_number 17297
_diffrn_reflns_point_group_measured_fraction_full 0.998
_diffrn_reflns_point_group_measured_fraction_max 0.967
_diffrn_reflns_theta_full 67.684
_diffrn_reflns_theta_max 76.980
_diffrn_reflns_theta_min 3.530
_diffrn_source 'sealed X-ray source'
_exptl_absorpt_coefficient_mu 5.342
_exptl_absorpt_correction_T_max 1.00000
_exptl_absorpt_correction_T_min 0.45025
_exptl_absorpt_correction_type multi-scan
_exptl_absorpt_process_details
;
CrysAlisPro, Agilent Technologies,
Version 1.171.37.31 (release 14-01-2014 CrysAlis171 .NET)
(compiled Jan 14 2014,18:38:05)
Empirical absorption correction using spherical harmonics,
 implemented in SCALE3 ABSPACK scaling algorithm.
;
_exptl_crystal_colour yellow
_exptl_crystal_density_diffrn 1.701
_exptl_crystal_description block
_exptl_crystal_F_000 1440
_exptl_crystal_size_max 0.38
_exptl_crystal_size_mid 0.25
_exptl_crystal_size_min 0.10
_refine_diff_density_max 2.192
_refine_diff_density_min -1.217
_refine_diff_density_rms 0.164
_refine_ls_extinction_method none
_refine_ls_goodness_of_fit_ref 1.060
_refine_ls_hydrogen_treatment constr
_refine_ls_matrix_type full
_refine_ls_number_parameters 758
_refine_ls_number_reflns 17297
_refine_ls_number_restraints 702
_refine_ls_restrained_S_all 1.053
_refine_ls_R_factor_all 0.1073
_refine_ls_R_factor_gt 0.0877
_refine_ls_shift/su_max 0.000
_refine_ls_shift/su_mean 0.000
_refine_ls_structure_factor_coef Fsqd
_refine_ls_weighting_details 'w=1/[\s^2^(Fo^2^)+(0.1204P)^2^+14.1177P] where P=(Fo^2^+2Fc^2^)/3'
_refine_ls_weighting_scheme calc
_refine_ls_wR_factor_gt 0.2289
_refine_ls_wR_factor_ref 0.2449
_reflns_Friedel_coverage 0.000
_reflns_number_gt 13336
_reflns_number_total 17297
_reflns_threshold_expression 'I > 2\s(I)'
_cod_data_source_file c5dt01529d2.cif
_cod_data_source_block shelxl
_cod_depositor_comments
;
Adding full bibliography for 7035288--7035302.cif.

2017-03-09
Z value and formula fixed to values more according to usual
chemical conventions.                 miguel
;
_cod_original_formula_sum 'C54 H32 Cl8 F12 N4 O4 Zn2'
_cod_original_formula_weight 1443.17
_cod_original_formula_units_Z 2
_cod_database_code 7035300
_shelx_shelxl_version_number 2014/7
_shelx_space_group_comment
;
The symmetry employed for this shelxl refinement is uniquely defined
by the following loop, which should always be used as a source of
symmetry information in preference to the above space-group names.
They are only intended as comments.
;

loop_
_space_group_symop_operation_xyz
'x, y, z'
'-x, -y, -z'

loop_
_atom_site_label
_atom_site_type_symbol
_atom_site_fract_x
_atom_site_fract_y
_atom_site_fract_z
_atom_site_U_iso_or_equiv
_atom_site_adp_type
_atom_site_occupancy
_atom_site_site_symmetry_order
_atom_site_calc_flag
_atom_site_refinement_flags_posn
_atom_site_refinement_flags_adp
C1 C 0.7317(6) 0.4485(4) 0.4669(4) 0.0209(12) Uani 1 1 d . U
C2 C 0.6465(6) 0.4673(5) 0.4103(4) 0.0229(12) Uani 1 1 d . U
C3 C 0.6034(6) 0.4159(5) 0.3341(4) 0.0250(13) Uani 1 1 d . U
H3 H 0.6309 0.3569 0.3061 0.030 Uiso 1 1 calc R U
C4 C 0.5154(6) 0.4558(5) 0.2993(4) 0.0271(14) Uani 1 1 d . U
H4 H 0.4859 0.4221 0.2475 0.033 Uiso 1 1 calc R U
C5 C 0.4717(6) 0.5433(5) 0.3397(4) 0.0264(14) Uani 1 1 d . U
H5 H 0.4145 0.5675 0.3149 0.032 Uiso 1 1 calc R U
C6 C 0.5144(6) 0.5954(5) 0.4186(4) 0.0226(12) Uani 1 1 d . U
C7 C 0.6036(6) 0.5570(4) 0.4513(4) 0.0209(12) Uani 1 1 d . U
C8 C 0.4751(6) 0.6833(5) 0.4691(4) 0.0268(14) Uani 1 1 d . U
H8 H 0.4174 0.7128 0.4499 0.032 Uiso 1 1 calc R U
C9 C 0.5221(6) 0.7241(5) 0.5457(4) 0.0280(14) Uani 1 1 d . U
H9 H 0.4933 0.7800 0.5780 0.034 Uiso 1 1 calc R U
C10 C 0.6130(6) 0.6845(5) 0.5778(4) 0.0251(13) Uani 1 1 d . U
H10 H 0.6444 0.7143 0.6297 0.030 Uiso 1 1 calc R U
C11 C 0.6529(6) 0.6012(5) 0.5298(4) 0.0226(12) Uani 1 1 d . U
C12 C 0.7380(6) 0.5361(5) 0.5429(4) 0.0227(12) Uani 1 1 d . U
C13 C 0.7938(6) 0.2916(5) 0.4016(4) 0.0231(13) Uani 1 1 d . U
C14 C 0.7643(6) 0.2001(5) 0.4098(4) 0.0275(14) Uani 1 1 d . U
H14 H 0.7420 0.1948 0.4583 0.033 Uiso 1 1 calc R U
C15 C 0.7674(7) 0.1153(5) 0.3459(4) 0.0328(16) Uani 1 1 d . U
H15 H 0.7441 0.0531 0.3502 0.039 Uiso 1 1 calc R U
C16 C 0.8060(7) 0.1254(5) 0.2756(4) 0.0301(15) Uani 1 1 d . U
C17 C 0.8376(6) 0.2167(5) 0.2664(4) 0.0304(15) Uani 1 1 d . U
H17 H 0.8622 0.2217 0.2184 0.036 Uiso 1 1 calc R U
C18 C 0.8319(6) 0.3010(5) 0.3302(4) 0.0261(14) Uani 1 1 d . U
H18 H 0.8532 0.3634 0.3256 0.031 Uiso 1 1 calc R U
C19 C 0.7509(9) 0.0142(6) 0.1480(5) 0.0451(19) Uani 1 1 d . U
C20 C 0.8211(6) 0.6204(5) 0.6717(4) 0.0252(13) Uani 1 1 d . U
C21 C 0.7952(7) 0.6080(6) 0.7448(4) 0.0304(15) Uani 1 1 d . U
H21 H 0.7716 0.5453 0.7480 0.037 Uiso 1 1 calc R U
C22 C 0.8047(7) 0.6892(6) 0.8124(5) 0.0336(16) Uani 1 1 d . U
H22 H 0.7836 0.6823 0.8607 0.040 Uiso 1 1 calc R U
C23 C 0.8456(7) 0.7807(6) 0.8075(5) 0.0373(16) Uani 1 1 d . U
C24 C 0.8757(7) 0.7941(5) 0.7362(5) 0.0328(15) Uani 1 1 d . U
H24 H 0.9035 0.8562 0.7337 0.039 Uiso 1 1 calc R U
C25 C 0.8631(6) 0.7118(5) 0.6683(4) 0.0299(15) Uani 1 1 d . U
H25 H 0.8835 0.7189 0.6199 0.036 Uiso 1 1 calc R U
C26 C 0.8837(14) 0.9454(10) 0.8904(8) 0.085(3) Uani 1 1 d . U
C27 C 0.7600(6) 0.4554(5) -0.0321(4) 0.0216(12) Uani 1 1 d . U
C28 C 0.8453(6) 0.4696(5) -0.0854(4) 0.0232(12) Uani 1 1 d . U
C29 C 0.8786(6) 0.4132(5) -0.1564(4) 0.0262(13) Uani 1 1 d . U
H29 H 0.8406 0.3513 -0.1827 0.031 Uiso 1 1 calc R U
C30 C 0.9722(6) 0.4510(5) -0.1891(4) 0.0275(14) Uani 1 1 d . U
H30 H 0.9955 0.4125 -0.2371 0.033 Uiso 1 1 calc R U
C31 C 1.0291(6) 0.5415(5) -0.1525(4) 0.0267(14) Uani 1 1 d . U
H31 H 1.0892 0.5640 -0.1765 0.032 Uiso 1 1 calc R U
C32 C 0.9979(6) 0.6022(5) -0.0781(4) 0.0240(13) Uani 1 1 d . U
C33 C 0.9054(6) 0.5626(5) -0.0461(4) 0.0227(12) Uani 1 1 d . U
C34 C 1.0493(6) 0.6964(5) -0.0324(4) 0.0288(14) Uani 1 1 d . U
H34 H 1.1098 0.7260 -0.0514 0.035 Uiso 1 1 calc R U
C35 C 1.0111(6) 0.7450(5) 0.0397(4) 0.0302(15) Uani 1 1 d . U
H35 H 1.0469 0.8070 0.0684 0.036 Uiso 1 1 calc R U
C36 C 0.9196(6) 0.7045(5) 0.0720(4) 0.0286(14) Uani 1 1 d . U
H36 H 0.8953 0.7390 0.1210 0.034 Uiso 1 1 calc R U
C37 C 0.8670(6) 0.6121(5) 0.0288(4) 0.0225(12) Uani 1 1 d . U
C38 C 0.7744(6) 0.5457(5) 0.0416(4) 0.0225(12) Uani 1 1 d . U
C39 C 0.6492(6) 0.3045(5) -0.1025(4) 0.0241(13) Uani 1 1 d . U
C40 C 0.6388(7) 0.2090(5) -0.0965(4) 0.0306(15) Uani 1 1 d . U
H40 H 0.6578 0.1979 -0.0483 0.037 Uiso 1 1 calc R U
C41 C 0.5996(7) 0.1297(5) -0.1636(5) 0.0358(17) Uani 1 1 d . U
H41 H 0.5948 0.0650 -0.1611 0.043 Uiso 1 1 calc R U
C42 C 0.5679(7) 0.1491(5) -0.2337(4) 0.0319(15) Uani 1 1 d . U
C43 C 0.5748(6) 0.2446(5) -0.2395(4) 0.0284(14) Uani 1 1 d . U
H43 H 0.5521 0.2559 -0.2871 0.034 Uiso 1 1 calc R U
C44 C 0.6160(6) 0.3228(5) -0.1736(4) 0.0264(14) Uani 1 1 d . U
H44 H 0.6215 0.3873 -0.1765 0.032 Uiso 1 1 calc R U
C45 C 0.5797(9) 0.0310(6) -0.3588(5) 0.049(2) Uani 1 1 d . U
C46 C 0.7182(6) 0.6284(5) 0.1691(4) 0.0227(13) Uani 1 1 d . U
C47 C 0.7450(6) 0.6144(5) 0.2420(4) 0.0277(14) Uani 1 1 d . U
H47 H 0.7553 0.5512 0.2449 0.033 Uiso 1 1 calc R U
C48 C 0.7565(7) 0.6949(5) 0.3111(4) 0.0311(15) Uani 1 1 d . U
H48 H 0.7764 0.6868 0.3604 0.037 Uiso 1 1 calc R U
C49 C 0.7378(6) 0.7866(5) 0.3046(4) 0.0271(14) Uani 1 1 d . U
C50 C 0.7054(7) 0.8015(5) 0.2328(4) 0.0292(15) Uani 1 1 d . U
H50 H 0.6909 0.8641 0.2307 0.035 Uiso 1 1 calc R U
C51 C 0.6950(6) 0.7215(5) 0.1644(4) 0.0281(14) Uani 1 1 d . U
H51 H 0.6728 0.7296 0.1155 0.034 Uiso 1 1 calc R U
C52 C 0.7250(12) 0.8798(7) 0.4379(6) 0.060(2) Uani 1 1 d . U
C53 C 0.5507(13) 0.8252(11) 0.8681(9) 0.089(4) Uani 1 1 d . U
H53A H 0.4758 0.7972 0.8744 0.107 Uiso 1 1 calc R U
H53B H 0.6038 0.7777 0.8714 0.107 Uiso 1 1 calc R U
C54 C 0.9390(11) 1.0957(8) 0.6393(8) 0.072(3) Uani 1 1 d . U
H54A H 0.9916 1.1369 0.6194 0.087 Uiso 1 1 calc R U
H54B H 0.8635 1.0975 0.6162 0.087 Uiso 1 1 calc R U
Cl1 Cl 0.79527(15) 0.30695(12) 0.64097(10) 0.0285(4) Uani 1 1 d . U
Cl2 Cl 1.06639(15) 0.41793(14) 0.58004(12) 0.0355(4) Uani 1 1 d . U
Cl3 Cl 0.42586(15) 0.40671(12) 0.07483(10) 0.0279(3) Uani 1 1 d . U
Cl4 Cl 0.69528(15) 0.32214(13) 0.14282(10) 0.0293(4) Uani 1 1 d . U
Cl5 Cl 0.5512(3) 0.8421(2) 0.77464(19) 0.0779(9) Uani 1 1 d . U
Cl6 Cl 0.5852(5) 0.9301(4) 0.9435(2) 0.1252(18) Uani 1 1 d . U
Cl7 Cl 0.9757(3) 0.9725(2) 0.6102(3) 0.0899(11) Uani 1 1 d . U
Cl8 Cl 0.9425(5) 1.1425(3) 0.7427(2) 0.1228(18) Uani 1 1 d . U
F1 F 0.6403(6) 0.0029(5) 0.1643(4) 0.0684(17) Uani 1 1 d . U
F2 F 0.7559(6) 0.0787(4) 0.1086(3) 0.0541(14) Uani 1 1 d . U
F3 F 0.7740(6) -0.0723(3) 0.1015(3) 0.0542(14) Uani 1 1 d . U
F4 F 0.8145(9) 0.9824(6) 0.8401(5) 0.105(3) Uani 1 1 d . U
F5 F 0.8759(8) 1.0015(5) 0.9619(4) 0.102(3) Uani 1 1 d . U
F6 F 0.9856(9) 0.9651(8) 0.8684(5) 0.142(4) Uani 1 1 d . U
F7 F 0.6256(6) 0.0981(4) -0.3892(3) 0.0631(17) Uani 1 1 d . U
F8 F 0.5136(6) -0.0352(3) -0.4143(3) 0.0561(15) Uani 1 1 d . U
F9 F 0.6645(6) -0.0133(5) -0.3369(4) 0.0747(18) Uani 1 1 d . U
F10 F 0.7356(6) 0.9726(4) 0.4836(3) 0.0636(18) Uani 1 1 d . U
F11 F 0.6020(6) 0.8519(5) 0.4226(4) 0.0739(18) Uani 1 1 d . U
F12 F 0.7490(7) 0.8222(4) 0.4776(3) 0.072(2) Uani 1 1 d . U
N1 N 0.7912(5) 0.3780(4) 0.4685(3) 0.0226(11) Uani 1 1 d . U
N2 N 0.8067(5) 0.5366(4) 0.6022(3) 0.0245(11) Uani 1 1 d . U
N3 N 0.6829(5) 0.3858(4) -0.0337(3) 0.0233(11) Uani 1 1 d . U
N4 N 0.7110(5) 0.5452(4) 0.0992(3) 0.0218(11) Uani 1 1 d . U
O1 O 0.8171(6) 0.0373(4) 0.2149(3) 0.0427(14) Uani 1 1 d . U
O2 O 0.8505(7) 0.8566(5) 0.8800(4) 0.0565(17) Uani 1 1 d . U
O3 O 0.5161(5) 0.0703(4) -0.2980(3) 0.0379(13) Uani 1 1 d . U
O4 O 0.7569(6) 0.8744(4) 0.3694(3) 0.0418(14) Uani 1 1 d . U
Zn1 Zn 0.88097(8) 0.40347(6) 0.57909(5) 0.0230(2) Uani 1 1 d . U
Zn2 Zn 0.61197(8) 0.41095(6) 0.07560(5) 0.0230(2) Uani 1 1 d . U

loop_
_atom_site_aniso_label
_atom_site_aniso_U_11
_atom_site_aniso_U_22
_atom_site_aniso_U_33
_atom_site_aniso_U_23
_atom_site_aniso_U_13
_atom_site_aniso_U_12
C1 0.020(3) 0.019(3) 0.026(3) 0.012(2) 0.005(2) -0.001(2)
C2 0.021(3) 0.023(3) 0.028(3) 0.011(2) 0.003(2) 0.001(2)
C3 0.031(3) 0.023(3) 0.021(3) 0.007(2) 0.002(2) 0.000(2)
C4 0.029(4) 0.033(3) 0.020(3) 0.010(3) 0.000(2) 0.000(3)
C5 0.028(3) 0.031(3) 0.026(3) 0.017(2) 0.001(2) 0.003(3)
C6 0.018(3) 0.025(3) 0.030(3) 0.017(2) 0.004(2) 0.000(2)
C7 0.024(3) 0.018(3) 0.024(3) 0.011(2) 0.002(2) 0.001(2)
C8 0.026(3) 0.024(3) 0.035(3) 0.016(2) 0.002(3) 0.005(2)
C9 0.031(4) 0.026(3) 0.031(3) 0.013(3) 0.003(3) 0.005(3)
C10 0.031(4) 0.022(3) 0.022(3) 0.006(2) 0.001(2) 0.001(2)
C11 0.022(3) 0.022(3) 0.026(3) 0.011(2) 0.000(2) -0.002(2)
C12 0.018(3) 0.022(3) 0.030(3) 0.011(2) 0.003(2) -0.004(2)
C13 0.019(3) 0.023(3) 0.027(3) 0.009(2) -0.002(2) 0.003(2)
C14 0.034(4) 0.021(3) 0.029(3) 0.009(2) 0.005(3) 0.007(2)
C15 0.043(4) 0.021(3) 0.034(3) 0.007(3) 0.000(3) 0.007(3)
C16 0.033(4) 0.025(3) 0.030(3) 0.006(2) -0.001(3) 0.007(3)
C17 0.030(4) 0.034(3) 0.029(3) 0.010(3) 0.004(3) 0.009(3)
C18 0.027(4) 0.027(3) 0.027(3) 0.011(2) 0.002(2) 0.004(2)
C19 0.068(5) 0.031(3) 0.035(3) 0.008(3) 0.002(3) 0.001(3)
C20 0.022(3) 0.023(3) 0.030(3) 0.006(2) -0.001(2) 0.004(2)
C21 0.032(4) 0.032(3) 0.028(3) 0.010(3) -0.004(3) 0.004(3)
C22 0.030(4) 0.038(3) 0.030(3) 0.006(3) -0.001(3) 0.006(3)
C23 0.038(4) 0.033(3) 0.033(3) 0.000(3) -0.004(3) 0.005(3)
C24 0.031(4) 0.022(3) 0.040(3) 0.003(3) -0.002(3) 0.001(3)
C25 0.029(4) 0.026(3) 0.032(3) 0.006(3) 0.002(3) 0.000(3)
C26 0.098(8) 0.057(5) 0.073(6) -0.018(4) 0.026(5) -0.014(5)
C27 0.028(3) 0.019(3) 0.019(3) 0.008(2) -0.002(2) 0.004(2)
C28 0.022(3) 0.024(3) 0.025(3) 0.010(2) 0.001(2) 0.004(2)
C29 0.029(3) 0.024(3) 0.025(3) 0.006(2) -0.002(2) 0.002(2)
C30 0.030(4) 0.028(3) 0.027(3) 0.012(3) 0.004(3) 0.007(2)
C31 0.023(3) 0.032(3) 0.028(3) 0.013(3) 0.005(2) 0.006(2)
C32 0.025(3) 0.028(3) 0.023(3) 0.012(2) 0.001(2) 0.006(2)
C33 0.026(3) 0.021(3) 0.022(3) 0.009(2) -0.001(2) 0.002(2)
C34 0.026(4) 0.029(3) 0.034(3) 0.013(3) 0.004(3) 0.001(3)
C35 0.029(4) 0.023(3) 0.035(3) 0.005(3) 0.001(3) -0.003(3)
C36 0.031(4) 0.025(3) 0.027(3) 0.003(2) 0.003(3) -0.001(3)
C37 0.025(3) 0.022(3) 0.023(3) 0.010(2) 0.002(2) 0.005(2)
C38 0.026(3) 0.021(3) 0.022(3) 0.009(2) -0.001(2) 0.005(2)
C39 0.024(3) 0.021(3) 0.026(3) 0.006(2) 0.004(2) 0.000(2)
C40 0.037(4) 0.022(3) 0.034(3) 0.011(3) 0.006(3) -0.001(3)
C41 0.046(5) 0.019(3) 0.040(4) 0.008(3) 0.006(3) -0.004(3)
C42 0.036(4) 0.024(3) 0.032(3) 0.003(2) 0.011(3) -0.001(3)
C43 0.035(4) 0.024(3) 0.024(3) 0.004(2) 0.005(3) -0.001(3)
C44 0.032(4) 0.022(3) 0.026(3) 0.009(2) 0.006(3) 0.000(3)
C45 0.067(5) 0.027(3) 0.040(4) -0.006(3) 0.020(3) -0.007(3)
C46 0.022(3) 0.021(3) 0.024(3) 0.006(2) 0.002(2) -0.001(2)
C47 0.035(4) 0.024(3) 0.026(3) 0.010(2) 0.002(3) 0.004(3)
C48 0.041(4) 0.027(3) 0.024(3) 0.007(2) 0.003(3) 0.001(3)
C49 0.026(4) 0.024(3) 0.028(3) 0.004(2) 0.006(3) -0.002(2)
C50 0.035(4) 0.019(3) 0.032(3) 0.006(2) 0.003(3) 0.005(3)
C51 0.034(4) 0.026(3) 0.026(3) 0.009(2) 0.001(3) 0.007(3)
C52 0.109(7) 0.029(4) 0.039(4) 0.005(3) 0.020(4) -0.002(4)
C53 0.075(9) 0.108(9) 0.102(8) 0.061(7) 0.001(6) -0.004(7)
C54 0.061(7) 0.057(6) 0.099(7) 0.029(5) -0.030(6) 0.010(5)
Cl1 0.0286(9) 0.0316(8) 0.0278(8) 0.0147(6) 0.0003(6) -0.0024(6)
Cl2 0.0222(9) 0.0420(10) 0.0499(11) 0.0263(8) 0.0016(7) 0.0012(7)
Cl3 0.0262(8) 0.0284(8) 0.0319(8) 0.0139(6) 0.0004(7) 0.0017(6)
Cl4 0.0307(9) 0.0340(8) 0.0297(8) 0.0177(7) 0.0045(7) 0.0085(7)
Cl5 0.099(2) 0.0446(13) 0.0782(19) 0.0000(13) 0.0081(17) 0.0062(14)
Cl6 0.172(5) 0.157(4) 0.061(2) 0.046(2) 0.009(2) 0.053(4)
Cl7 0.0625(19) 0.0684(18) 0.153(3) 0.050(2) 0.012(2) 0.0196(14)
Cl8 0.196(5) 0.083(2) 0.078(2) 0.0174(19) -0.063(3) 0.018(3)
F1 0.062(4) 0.081(4) 0.055(3) 0.012(3) 0.002(3) -0.006(3)
F2 0.090(4) 0.036(2) 0.035(2) 0.013(2) -0.004(3) -0.002(3)
F3 0.091(4) 0.030(2) 0.035(2) -0.0001(19) 0.004(3) 0.007(2)
F4 0.148(8) 0.063(4) 0.100(5) 0.014(4) 0.043(5) 0.017(5)
F5 0.134(7) 0.066(4) 0.071(4) -0.029(3) 0.042(4) -0.034(4)
F6 0.114(6) 0.153(8) 0.091(6) -0.050(5) 0.035(5) -0.070(5)
F7 0.090(5) 0.038(3) 0.051(3) -0.003(2) 0.036(3) -0.013(3)
F8 0.085(4) 0.029(2) 0.041(3) -0.006(2) 0.014(3) -0.014(2)
F9 0.085(4) 0.068(4) 0.064(4) 0.001(3) 0.017(3) 0.025(3)
F10 0.120(6) 0.031(2) 0.032(2) -0.002(2) 0.016(3) 0.001(3)
F11 0.084(4) 0.065(4) 0.066(4) 0.011(3) 0.026(3) -0.007(3)
F12 0.140(6) 0.041(3) 0.033(3) 0.008(2) 0.003(3) 0.014(3)
N1 0.026(3) 0.021(2) 0.022(2) 0.0095(19) 0.000(2) 0.002(2)
N2 0.026(3) 0.020(2) 0.028(3) 0.009(2) -0.002(2) 0.000(2)
N3 0.029(3) 0.020(2) 0.023(2) 0.0095(19) 0.002(2) 0.003(2)
N4 0.023(3) 0.021(2) 0.022(2) 0.0077(19) -0.001(2) 0.0019(19)
O1 0.066(4) 0.027(3) 0.033(3) 0.005(2) 0.000(2) 0.014(2)
O2 0.071(5) 0.042(3) 0.040(3) -0.010(2) 0.000(3) 0.003(3)
O3 0.044(3) 0.027(2) 0.035(3) -0.001(2) 0.007(2) -0.009(2)
O4 0.064(4) 0.027(3) 0.030(2) 0.003(2) 0.004(2) 0.000(2)
Zn1 0.0232(5) 0.0228(4) 0.0242(4) 0.0096(3) -0.0008(3) 0.0015(3)
Zn2 0.0271(5) 0.0210(4) 0.0219(4) 0.0079(3) 0.0022(4) 0.0025(3)

loop_
_atom_type_symbol
_atom_type_description
_atom_type_scat_dispersion_real
_atom_type_scat_dispersion_imag
_atom_type_scat_source
C C 0.0181 0.0091 'International Tables Vol C Tables 4.2.6.8 and 6.1.1.4'
H H 0.0000 0.0000 'International Tables Vol C Tables 4.2.6.8 and 6.1.1.4'
Cl Cl 0.3639 0.7018 'International Tables Vol C Tables 4.2.6.8 and 6.1.1.4'
F F 0.0727 0.0534 'International Tables Vol C Tables 4.2.6.8 and 6.1.1.4'
N N 0.0311 0.0180 'International Tables Vol C Tables 4.2.6.8 and 6.1.1.4'
O O 0.0492 0.0322 'International Tables Vol C Tables 4.2.6.8 and 6.1.1.4'
Zn Zn -1.5491 0.6778 'International Tables Vol C Tables 4.2.6.8 and 6.1.1.4'

loop_
_geom_angle_atom_site_label_1
_geom_angle_atom_site_label_2
_geom_angle_atom_site_label_3
_geom_angle
N1 C1 C2 136.3(6)
N1 C1 C12 116.9(6)
C2 C1 C12 106.6(5)
C3 C2 C7 120.0(6)
C3 C2 C1 133.9(6)
C7 C2 C1 106.0(6)
C2 C3 C4 117.8(6)
C2 C3 H3 121.1
C4 C3 H3 121.1
C5 C4 C3 122.5(6)
C5 C4 H4 118.8
C3 C4 H4 118.8
C4 C5 C6 119.8(6)
C4 C5 H5 120.1
C6 C5 H5 120.1
C7 C6 C5 117.1(6)
C7 C6 C8 116.3(6)
C5 C6 C8 126.5(6)
C6 C7 C11 122.7(6)
C6 C7 C2 122.7(6)
C11 C7 C2 114.4(6)
C9 C8 C6 120.3(6)
C9 C8 H8 119.9
C6 C8 H8 119.9
C8 C9 C10 122.6(7)
C8 C9 H9 118.7
C10 C9 H9 118.7
C11 C10 C9 117.8(6)
C11 C10 H10 121.1
C9 C10 H10 121.1
C10 C11 C7 120.1(6)
C10 C11 C12 133.5(6)
C7 C11 C12 106.2(6)
N2 C12 C11 134.7(6)
N2 C12 C1 118.5(6)
C11 C12 C1 106.7(5)
C14 C13 C18 120.8(6)
C14 C13 N1 119.3(6)
C18 C13 N1 119.9(6)
C13 C14 C15 120.2(7)
C13 C14 H14 119.9
C15 C14 H14 119.9
C16 C15 C14 118.5(7)
C16 C15 H15 120.7
C14 C15 H15 120.7
C17 C16 C15 122.2(7)
C17 C16 O1 121.1(7)
C15 C16 O1 116.6(6)
C16 C17 C18 118.6(7)
C16 C17 H17 120.7
C18 C17 H17 120.7
C17 C18 C13 119.6(6)
C17 C18 H18 120.2
C13 C18 H18 120.2
F2 C19 F3 109.4(7)
F2 C19 O1 116.1(7)
F3 C19 O1 108.7(8)
F2 C19 F1 105.9(9)
F3 C19 F1 106.7(7)
O1 C19 F1 109.6(7)
C25 C20 C21 119.8(6)
C25 C20 N2 121.1(6)
C21 C20 N2 119.0(6)
C22 C21 C20 119.8(7)
C22 C21 H21 120.1
C20 C21 H21 120.1
C23 C22 C21 119.4(7)
C23 C22 H22 120.3
C21 C22 H22 120.3
C22 C23 C24 121.8(7)
C22 C23 O2 113.6(7)
C24 C23 O2 124.6(8)
C23 C24 C25 117.9(7)
C23 C24 H24 121.0
C25 C24 H24 121.0
C20 C25 C24 121.1(7)
C20 C25 H25 119.4
C24 C25 H25 119.4
O2 C26 F5 113.5(13)
O2 C26 F6 117.3(13)
F5 C26 F6 108.7(11)
O2 C26 F4 108.8(12)
F5 C26 F4 106.1(12)
F6 C26 F4 101.1(13)
N3 C27 C28 134.9(6)
N3 C27 C38 117.4(6)
C28 C27 C38 107.6(5)
C29 C28 C33 119.5(6)
C29 C28 C27 134.9(6)
C33 C28 C27 105.4(6)
C28 C29 C30 118.7(6)
C28 C29 H29 120.6
C30 C29 H29 120.6
C31 C30 C29 122.2(7)
C31 C30 H30 118.9
C29 C30 H30 118.9
C30 C31 C32 120.9(7)
C30 C31 H31 119.5
C32 C31 H31 119.5
C33 C32 C34 116.4(6)
C33 C32 C31 115.9(6)
C34 C32 C31 127.7(7)
C28 C33 C32 122.7(6)
C28 C33 C37 114.5(6)
C32 C33 C37 122.7(6)
C35 C34 C32 120.9(7)
C35 C34 H34 119.6
C32 C34 H34 119.6
C34 C35 C36 122.5(6)
C34 C35 H35 118.7
C36 C35 H35 118.7
C37 C36 C35 118.2(6)
C37 C36 H36 120.9
C35 C36 H36 120.9
C36 C37 C33 119.2(6)
C36 C37 C38 134.9(6)
C33 C37 C38 105.9(6)
N4 C38 C37 135.8(6)
N4 C38 C27 117.7(6)
C37 C38 C27 106.5(5)
C40 C39 C44 120.9(6)
C40 C39 N3 119.7(6)
C44 C39 N3 119.1(6)
C39 C40 C41 119.5(7)
C39 C40 H40 120.3
C41 C40 H40 120.3
C42 C41 C40 118.9(7)
C42 C41 H41 120.6
C40 C41 H41 120.6
C41 C42 C43 122.0(7)
C41 C42 O3 118.4(6)
C43 C42 O3 119.3(7)
C44 C43 C42 119.0(7)
C44 C43 H43 120.5
C42 C43 H43 120.5
C43 C44 C39 119.7(6)
C43 C44 H44 120.2
C39 C44 H44 120.2
F8 C45 F7 109.1(8)
F8 C45 F9 108.4(7)
F7 C45 F9 106.5(9)
F8 C45 O3 107.6(8)
F7 C45 O3 112.7(7)
F9 C45 O3 112.4(8)
C47 C46 C51 120.7(6)
C47 C46 N4 118.6(6)
C51 C46 N4 120.6(6)
C46 C47 C48 119.9(6)
C46 C47 H47 120.0
C48 C47 H47 120.0
C49 C48 C47 118.2(7)
C49 C48 H48 120.9
C47 C48 H48 120.9
C48 C49 C50 122.7(6)
C48 C49 O4 122.9(7)
C50 C49 O4 114.3(6)
C51 C50 C49 118.7(6)
C51 C50 H50 120.6
C49 C50 H50 120.6
C50 C51 C46 119.5(6)
C50 C51 H51 120.3
C46 C51 H51 120.3
F12 C52 O4 125.2(10)
F12 C52 F10 110.9(8)
O4 C52 F10 110.3(8)
F12 C52 F11 99.1(8)
O4 C52 F11 103.3(9)
F10 C52 F11 105.1(9)
Cl6 C53 Cl5 113.6(8)
Cl6 C53 H53A 108.8
Cl5 C53 H53A 108.8
Cl6 C53 H53B 108.8
Cl5 C53 H53B 108.8
H53A C53 H53B 107.7
Cl8 C54 Cl7 110.7(7)
Cl8 C54 H54A 109.5
Cl7 C54 H54A 109.5
Cl8 C54 H54B 109.5
Cl7 C54 H54B 109.5
H54A C54 H54B 108.1
C1 N1 C13 122.9(6)
C1 N1 Zn1 112.3(4)
C13 N1 Zn1 124.8(4)
C12 N2 C20 120.0(6)
C12 N2 Zn1 110.8(4)
C20 N2 Zn1 129.1(4)
C27 N3 C39 123.4(6)
C27 N3 Zn2 111.5(4)
C39 N3 Zn2 125.1(4)
C38 N4 C46 120.6(6)
C38 N4 Zn2 111.4(4)
C46 N4 Zn2 128.0(4)
C19 O1 C16 119.6(7)
C26 O2 C23 125.4(9)
C45 O3 C42 117.6(7)
C52 O4 C49 122.5(7)
N2 Zn1 N1 81.2(2)
N2 Zn1 Cl2 115.04(17)
N1 Zn1 Cl2 116.25(17)
N2 Zn1 Cl1 109.85(17)
N1 Zn1 Cl1 107.74(16)
Cl2 Zn1 Cl1 120.12(7)
N4 Zn2 N3 81.4(2)
N4 Zn2 Cl3 120.39(16)
N3 Zn2 Cl3 117.55(17)
N4 Zn2 Cl4 107.52(16)
N3 Zn2 Cl4 108.04(16)
Cl3 Zn2 Cl4 116.52(7)

loop_
_geom_bond_atom_site_label_1
_geom_bond_atom_site_label_2
_geom_bond_distance
C1 N1 1.275(8)
C1 C2 1.478(9)
C1 C12 1.527(9)
C2 C3 1.374(9)
C2 C7 1.413(9)
C3 C4 1.422(10)
C3 H3 0.9300
C4 C5 1.391(10)
C4 H4 0.9300
C5 C6 1.412(9)
C5 H5 0.9300
C6 C7 1.401(9)
C6 C8 1.429(10)
C7 C11 1.412(9)
C8 C9 1.369(10)
C8 H8 0.9300
C9 C10 1.422(10)
C9 H9 0.9300
C10 C11 1.369(9)
C10 H10 0.9300
C11 C12 1.475(9)
C12 N2 1.290(9)
C13 C14 1.370(9)
C13 C18 1.398(10)
C13 N1 1.430(8)
C14 C15 1.387(10)
C14 H14 0.9300
C15 C16 1.385(11)
C15 H15 0.9300
C16 C17 1.380(10)
C16 O1 1.404(8)
C17 C18 1.387(10)
C17 H17 0.9300
C18 H18 0.9300
C19 F2 1.303(10)
C19 F3 1.316(10)
C19 O1 1.322(11)
C19 F1 1.366(12)
C20 C25 1.372(10)
C20 C21 1.397(10)
C20 N2 1.423(8)
C21 C22 1.383(10)
C21 H21 0.9300
C22 C23 1.378(11)
C22 H22 0.9300
C23 C24 1.387(12)
C23 O2 1.401(9)
C24 C25 1.394(10)
C24 H24 0.9300
C25 H25 0.9300
C26 O2 1.248(14)
C26 F5 1.288(13)
C26 F6 1.323(16)
C26 F4 1.416(19)
C27 N3 1.286(9)
C27 C28 1.458(10)
C27 C38 1.521(9)
C28 C29 1.367(9)
C28 C33 1.411(9)
C29 C30 1.417(10)
C29 H29 0.9300
C30 C31 1.360(10)
C30 H30 0.9300
C31 C32 1.426(9)
C31 H31 0.9300
C32 C33 1.412(10)
C32 C34 1.410(10)
C33 C37 1.416(9)
C34 C35 1.373(10)
C34 H34 0.9300
C35 C36 1.412(10)
C35 H35 0.9300
C36 C37 1.386(9)
C36 H36 0.9300
C37 C38 1.462(9)
C38 N4 1.297(9)
C39 C40 1.387(9)
C39 C44 1.396(10)
C39 N3 1.418(8)
C40 C41 1.397(10)
C40 H40 0.9300
C41 C42 1.383(11)
C41 H41 0.9300
C42 C43 1.386(10)
C42 O3 1.408(9)
C43 C44 1.383(9)
C43 H43 0.9300
C44 H44 0.9300
C45 F8 1.309(10)
C45 F7 1.319(10)
C45 F9 1.327(13)
C45 O3 1.350(10)
C46 C47 1.382(9)
C46 C51 1.396(9)
C46 N4 1.425(8)
C47 C48 1.393(10)
C47 H47 0.9300
C48 C49 1.375(10)
C48 H48 0.9300
C49 C50 1.383(10)
C49 O4 1.412(8)
C50 C51 1.382(9)
C50 H50 0.9300
C51 H51 0.9300
C52 F12 1.262(12)
C52 O4 1.267(11)
C52 F10 1.317(10)
C52 F11 1.471(15)
C53 Cl6 1.680(16)
C53 Cl5 1.734(14)
C53 H53A 0.9700
C53 H53B 0.9700
C54 Cl8 1.741(13)
C54 Cl7 1.768(11)
C54 H54A 0.9700
C54 H54B 0.9700
Cl1 Zn1 2.2101(18)
Cl2 Zn1 2.1929(19)
Cl3 Zn2 2.2042(18)
Cl4 Zn2 2.2206(18)
N1 Zn1 2.091(5)
N2 Zn1 2.087(6)
N3 Zn2 2.087(6)
N4 Zn2 2.077(5)

loop_
_geom_torsion_atom_site_label_1
_geom_torsion_atom_site_label_2
_geom_torsion_atom_site_label_3
_geom_torsion_atom_site_label_4
_geom_torsion
N1 C1 C2 C3 -4.5(14)
C12 C1 C2 C3 -179.1(7)
N1 C1 C2 C7 172.6(7)
C12 C1 C2 C7 -1.9(7)
C7 C2 C3 C4 -0.3(10)
C1 C2 C3 C4 176.5(7)
C2 C3 C4 C5 -0.6(10)
C3 C4 C5 C6 -0.5(11)
C4 C5 C6 C7 2.5(10)
C4 C5 C6 C8 -176.9(7)
C5 C6 C7 C11 -179.1(6)
C8 C6 C7 C11 0.3(9)
C5 C6 C7 C2 -3.5(10)
C8 C6 C7 C2 175.9(6)
C3 C2 C7 C6 2.5(10)
C1 C2 C7 C6 -175.2(6)
C3 C2 C7 C11 178.4(6)
C1 C2 C7 C11 0.8(8)
C7 C6 C8 C9 -1.7(10)
C5 C6 C8 C9 177.7(7)
C6 C8 C9 C10 2.1(11)
C8 C9 C10 C11 -1.1(11)
C9 C10 C11 C7 -0.3(10)
C9 C10 C11 C12 -175.0(7)
C6 C7 C11 C10 0.6(10)
C2 C7 C11 C10 -175.3(6)
C6 C7 C11 C12 176.7(6)
C2 C7 C11 C12 0.8(8)
C10 C11 C12 N2 -3.0(13)
C7 C11 C12 N2 -178.3(7)
C10 C11 C12 C1 173.4(7)
C7 C11 C12 C1 -1.9(7)
N1 C1 C12 N2 3.7(9)
C2 C1 C12 N2 179.5(6)
N1 C1 C12 C11 -173.4(6)
C2 C1 C12 C11 2.4(7)
C18 C13 C14 C15 -2.6(11)
N1 C13 C14 C15 -179.3(7)
C13 C14 C15 C16 3.0(11)
C14 C15 C16 C17 -2.2(12)
C14 C15 C16 O1 174.6(7)
C15 C16 C17 C18 0.9(12)
O1 C16 C17 C18 -175.8(7)
C16 C17 C18 C13 -0.4(11)
C14 C13 C18 C17 1.3(11)
N1 C13 C18 C17 178.0(6)
C25 C20 C21 C22 4.4(11)
N2 C20 C21 C22 -177.6(7)
C20 C21 C22 C23 -3.5(12)
C21 C22 C23 C24 1.2(13)
C21 C22 C23 O2 179.8(7)
C22 C23 C24 C25 0.2(12)
O2 C23 C24 C25 -178.2(8)
C21 C20 C25 C24 -3.0(11)
N2 C20 C25 C24 179.1(7)
C23 C24 C25 C20 0.7(12)
N3 C27 C28 C29 -2.5(14)
C38 C27 C28 C29 175.1(7)
N3 C27 C28 C33 -178.1(7)
C38 C27 C28 C33 -0.5(7)
C33 C28 C29 C30 -1.0(10)
C27 C28 C29 C30 -176.2(7)
C28 C29 C30 C31 -0.5(11)
C29 C30 C31 C32 1.2(11)
C30 C31 C32 C33 -0.3(10)
C30 C31 C32 C34 178.9(7)
C29 C28 C33 C32 1.9(10)
C27 C28 C33 C32 178.3(6)
C29 C28 C33 C37 -176.8(6)
C27 C28 C33 C37 -0.4(8)
C34 C32 C33 C28 179.5(6)
C31 C32 C33 C28 -1.2(10)
C34 C32 C33 C37 -1.9(10)
C31 C32 C33 C37 177.4(6)
C33 C32 C34 C35 1.0(10)
C31 C32 C34 C35 -178.3(7)
C32 C34 C35 C36 -0.1(12)
C34 C35 C36 C37 0.1(11)
C35 C36 C37 C33 -0.9(10)
C35 C36 C37 C38 178.4(7)
C28 C33 C37 C36 -179.4(6)
C32 C33 C37 C36 1.9(10)
C28 C33 C37 C38 1.1(8)
C32 C33 C37 C38 -177.6(6)
C36 C37 C38 N4 -4.6(14)
C33 C37 C38 N4 174.8(7)
C36 C37 C38 C27 179.2(8)
C33 C37 C38 C27 -1.4(7)
N3 C27 C38 N4 2.3(9)
C28 C27 C38 N4 -175.8(6)
N3 C27 C38 C37 179.3(6)
C28 C27 C38 C37 1.2(7)
C44 C39 C40 C41 3.1(11)
N3 C39 C40 C41 176.5(7)
C39 C40 C41 C42 -2.5(12)
C40 C41 C42 C43 0.5(12)
C40 C41 C42 O3 -172.7(7)
C41 C42 C43 C44 0.8(12)
O3 C42 C43 C44 174.0(7)
C42 C43 C44 C39 -0.3(11)
C40 C39 C44 C43 -1.7(11)
N3 C39 C44 C43 -175.1(6)
C51 C46 C47 C48 -4.3(11)
N4 C46 C47 C48 177.8(7)
C46 C47 C48 C49 1.6(11)
C47 C48 C49 C50 1.6(12)
C47 C48 C49 O4 -174.1(7)
C48 C49 C50 C51 -2.2(12)
O4 C49 C50 C51 173.9(7)
C49 C50 C51 C46 -0.5(11)
C47 C46 C51 C50 3.7(11)
N4 C46 C51 C50 -178.4(7)
C2 C1 N1 C13 6.0(12)
C12 C1 N1 C13 -179.8(6)
C2 C1 N1 Zn1 -173.4(6)
C12 C1 N1 Zn1 0.8(7)
C14 C13 N1 C1 -122.4(7)
C18 C13 N1 C1 60.8(9)
C14 C13 N1 Zn1 56.9(8)
C18 C13 N1 Zn1 -119.8(6)
C11 C12 N2 C20 -8.7(12)
C1 C12 N2 C20 175.3(6)
C11 C12 N2 Zn1 170.1(6)
C1 C12 N2 Zn1 -5.9(7)
C25 C20 N2 C12 -62.1(9)
C21 C20 N2 C12 120.0(7)
C25 C20 N2 Zn1 119.4(7)
C21 C20 N2 Zn1 -58.6(9)
C28 C27 N3 C39 -11.9(12)
C38 C27 N3 C39 170.7(6)
C28 C27 N3 Zn2 170.1(6)
C38 C27 N3 Zn2 -7.4(7)
C40 C39 N3 C27 133.0(7)
C44 C39 N3 C27 -53.5(10)
C40 C39 N3 Zn2 -49.2(9)
C44 C39 N3 Zn2 124.3(6)
C37 C38 N4 C46 5.7(12)
C27 C38 N4 C46 -178.5(5)
C37 C38 N4 Zn2 -171.7(7)
C27 C38 N4 Zn2 4.1(7)
C47 C46 N4 C38 -121.8(7)
C51 C46 N4 C38 60.3(9)
C47 C46 N4 Zn2 55.1(8)
C51 C46 N4 Zn2 -122.8(6)
F2 C19 O1 C16 58.2(12)
F3 C19 O1 C16 -178.0(7)
F1 C19 O1 C16 -61.7(10)
C17 C16 O1 C19 -69.3(11)
C15 C16 O1 C19 113.8(9)
F5 C26 O2 C23 177.3(10)
F6 C26 O2 C23 -54(2)
F4 C26 O2 C23 59.5(15)
C22 C23 O2 C26 -179.5(13)
C24 C23 O2 C26 -1.0(17)
F8 C45 O3 C42 -175.3(7)
F7 C45 O3 C42 -54.9(12)
F9 C45 O3 C42 65.5(10)
C41 C42 O3 C45 -104.0(9)
C43 C42 O3 C45 82.6(10)
F12 C52 O4 C49 53.9(17)
F10 C52 O4 C49 -169.4(8)
F11 C52 O4 C49 -57.5(11)
C48 C49 O4 C52 -44.8(13)
C50 C49 O4 C52 139.1(10)
